data_1560111
loop_
_publ_author_name
'Brand, Alexander'
'Schulz, Stephen'
'Hepp, Alexander'
'Weigand, Jan J.'
'Uhl, Werner'

_publ_section_title
;
 Sterically constrained tricyclic phosphine: redox behaviour, reductive
 and oxidative cleavage of P--C bonds, generation of a dilithium
 phosphaindole as a promising synthon in phosphine chemistry
;
_journal_issue 10
_journal_name_full 'Chemical Science'
_journal_page_first 3460
_journal_page_last 3474
_journal_paper_doi 10.1039/D0SC06155G
_journal_volume 12
_journal_year 2021
_chemical_formula_sum 'C74 H86 Li4 O2 P2 Si4'
_chemical_formula_weight 1209.48
_space_group_crystal_system triclinic
_space_group_IT_number 2
_space_group_name_Hall '-P 1'
_space_group_name_H-M_alt 'P -1'
_atom_sites_solution_hydrogens geom
_audit_creation_method SHELXL-2018/3
_audit_update_record
;
2020-07-06 deposited with the CCDC.	2021-01-18 downloaded from the CCDC.
;
_cell_angle_alpha 85.9440(10)
_cell_angle_beta 86.3460(10)
_cell_angle_gamma 68.4460(10)
_cell_formula_units_Z 1
_cell_length_a 11.4716(4)
_cell_length_b 12.6646(5)
_cell_length_c 12.7092(5)
_cell_measurement_reflns_used 9989
_cell_measurement_temperature 100(2)
_cell_measurement_theta_max 30.05
_cell_measurement_theta_min 2.42
_cell_volume 1711.60(11)
_computing_cell_refinement 'Bruker SAINT+'
_computing_data_collection 'Bruker SMART'
_computing_data_reduction 'Bruker SHELXTL'
_computing_molecular_graphics 'Bruker SHELXTL'
_computing_publication_material 'Bruker SHELXTL'
_computing_structure_refinement 'SHELXL-2013 (Sheldrick, 2013)'
_computing_structure_solution 'SHELXS-2013 (Sheldrick, 2013)'
_diffrn_ambient_temperature 100(2)
_diffrn_measured_fraction_theta_full 0.985
_diffrn_measured_fraction_theta_max 0.986
_diffrn_measurement_device_type 'CCD area detector'
_diffrn_measurement_method 'omega scans'
_diffrn_radiation_type MoK\a
_diffrn_radiation_wavelength 0.71073
_diffrn_reflns_av_R_equivalents 0.0380
_diffrn_reflns_av_unetI/netI 0.0554
_diffrn_reflns_Laue_measured_fraction_full 0.985
_diffrn_reflns_Laue_measured_fraction_max 0.986
_diffrn_reflns_limit_h_max 16
_diffrn_reflns_limit_h_min -16
_diffrn_reflns_limit_k_max 17
_diffrn_reflns_limit_k_min -17
_diffrn_reflns_limit_l_max 17
_diffrn_reflns_limit_l_min -17
_diffrn_reflns_number 25478
_diffrn_reflns_point_group_measured_fraction_full 0.985
_diffrn_reflns_point_group_measured_fraction_max 0.986
_diffrn_reflns_theta_full 25.242
_diffrn_reflns_theta_max 30.055
_diffrn_reflns_theta_min 2.058
_diffrn_source microsource
_exptl_absorpt_coefficient_mu 0.178
_exptl_absorpt_correction_T_max 0.7460
_exptl_absorpt_correction_T_min 0.6591
_exptl_absorpt_correction_type empirical
_exptl_absorpt_process_details SADABS
_exptl_crystal_colour yellow
_exptl_crystal_density_diffrn 1.173
_exptl_crystal_description block
_exptl_crystal_F_000 644
_exptl_crystal_size_max 0.161
_exptl_crystal_size_mid 0.158
_exptl_crystal_size_min 0.052
_refine_diff_density_max 0.628
_refine_diff_density_min -0.551
_refine_diff_density_rms 0.073
_refine_ls_extinction_method none
_refine_ls_goodness_of_fit_ref 1.074
_refine_ls_hydrogen_treatment constr
_refine_ls_matrix_type full
_refine_ls_number_parameters 393
_refine_ls_number_reflns 9883
_refine_ls_number_restraints 0
_refine_ls_restrained_S_all 1.074
_refine_ls_R_factor_all 0.0800
_refine_ls_R_factor_gt 0.0579
_refine_ls_shift/su_max 0.001
_refine_ls_shift/su_mean 0.000
_refine_ls_structure_factor_coef Fsqd
_refine_ls_weighting_details 'w=1/[\s^2^(Fo^2^)+(0.0643P)^2^+1.2771P] where P=(Fo^2^+2Fc^2^)/3'
_refine_ls_weighting_scheme calc
_refine_ls_wR_factor_gt 0.1392
_refine_ls_wR_factor_ref 0.1479
_reflns_Friedel_coverage 0.000
_reflns_number_gt 7636
_reflns_number_total 9883
_reflns_threshold_expression 'I > 2\s(I)'
_cod_data_source_file d0sc06155g2.cif
_cod_data_source_block sad_a
_cod_depositor_comments 'Adding full bibliography for 1560111--1560114.cif.'
_cod_database_code 1560111
_shelx_shelxl_version_number 2018/3
_shelx_space_group_comment
;
The symmetry employed for this shelxl refinement is uniquely defined
by the following loop, which should always be used as a source of
symmetry information in preference to the above space-group names.
They are only intended as comments.
;
_shelx_estimated_absorpt_t_min 0.972
_shelx_estimated_absorpt_t_max 0.991

loop_
_space_group_symop_operation_xyz
'x, y, z'
'-x, -y, -z'

loop_
_atom_site_label
_atom_site_type_symbol
_atom_site_fract_x
_atom_site_fract_y
_atom_site_fract_z
_atom_site_U_iso_or_equiv
_atom_site_adp_type
_atom_site_occupancy
_atom_site_site_symmetry_order
_atom_site_calc_flag
_atom_site_refinement_flags_posn
_atom_site_refinement_flags_adp
_atom_site_refinement_flags_occupancy
_atom_site_disorder_assembly
_atom_site_disorder_group
P1 P 0.60917(4) 0.41189(4) 0.86157(3) 0.01283(10) Uani 1 1 d . . . . .
C1 C 0.58015(16) 0.56031(15) 0.85942(13) 0.0124(3) Uani 1 1 d . . . . .
C2 C 0.68702(17) 0.57897(16) 0.89457(13) 0.0149(3) Uani 1 1 d . . . . .
C3 C 0.68796(18) 0.69017(17) 0.89599(15) 0.0190(4) Uani 1 1 d . . . . .
H3 H 0.758501 0.702295 0.920157 0.023 Uiso 1 1 calc R U . . .
C4 C 0.58552(19) 0.78022(17) 0.86196(15) 0.0206(4) Uani 1 1 d . . . . .
H4 H 0.585610 0.855207 0.861905 0.025 Uiso 1 1 calc R U . . .
C5 C 0.48030(18) 0.76288(16) 0.82713(15) 0.0185(4) Uani 1 1 d . . . . .
H5 H 0.410832 0.826954 0.803778 0.022 Uiso 1 1 calc R U . . .
C6 C 0.47429(17) 0.65549(15) 0.82564(13) 0.0137(3) Uani 1 1 d . . . . .
C7 C 0.35960(17) 0.64614(15) 0.78656(13) 0.0149(3) Uani 1 1 d . . . . .
H7 H 0.285066 0.718810 0.784596 0.018 Uiso 1 1 calc R U . . .
C8 C 0.33213(16) 0.55095(15) 0.78442(13) 0.0144(3) Uani 1 1 d . . . . .
C9 C 0.78710(17) 0.47558(16) 0.92170(13) 0.0155(3) Uani 1 1 d . . . . .
H9 H 0.871059 0.473452 0.941175 0.019 Uiso 1 1 calc R U . . .
C10 C 0.76252(16) 0.37779(16) 0.90974(13) 0.0149(3) Uani 1 1 d . . . . .
Si1 Si 0.18331(5) 0.56913(4) 0.72374(4) 0.01476(12) Uani 1 1 d . . . . .
C11 C 0.08236(19) 0.72133(18) 0.69044(16) 0.0239(4) Uani 1 1 d . . . . .
H11A H 0.067935 0.765556 0.753433 0.036 Uiso 1 1 calc R U . . .
H11B H 0.001778 0.724629 0.665880 0.036 Uiso 1 1 calc R U . . .
H11C H 0.124823 0.753056 0.634682 0.036 Uiso 1 1 calc R U . . .
C12 C 0.0882(2) 0.5010(2) 0.80883(16) 0.0259(4) Uani 1 1 d . . . . .
H12A H 0.138801 0.420779 0.823977 0.039 Uiso 1 1 calc R U . . .
H12B H 0.013529 0.506875 0.771836 0.039 Uiso 1 1 calc R U . . .
H12C H 0.062556 0.539891 0.875186 0.039 Uiso 1 1 calc R U . . .
C13 C 0.22348(17) 0.49538(15) 0.59490(14) 0.0148(3) Uani 1 1 d . . . . .
C14 C 0.32389(18) 0.50174(17) 0.52949(15) 0.0193(4) Uani 1 1 d . . . . .
H14 H 0.375590 0.538332 0.553279 0.023 Uiso 1 1 calc R U . . .
C15 C 0.34987(19) 0.45587(18) 0.43063(15) 0.0220(4) Uani 1 1 d . . . . .
H15 H 0.417869 0.462271 0.387395 0.026 Uiso 1 1 calc R U . . .
C16 C 0.27635(19) 0.40068(17) 0.39510(15) 0.0217(4) Uani 1 1 d . . . . .
H16 H 0.293828 0.369021 0.327693 0.026 Uiso 1 1 calc R U . . .
C17 C 0.17762(19) 0.39229(19) 0.45869(16) 0.0239(4) Uani 1 1 d . . . . .
H17 H 0.127231 0.354323 0.435042 0.029 Uiso 1 1 calc R U . . .
C18 C 0.15157(18) 0.43908(17) 0.55710(15) 0.0203(4) Uani 1 1 d . . . . .
H18 H 0.083165 0.432603 0.599705 0.024 Uiso 1 1 calc R U . . .
Si2 Si 0.88278(5) 0.23211(4) 0.92043(4) 0.01544(12) Uani 1 1 d . . . . .
C21 C 0.8127(2) 0.12955(18) 0.98140(17) 0.0251(4) Uani 1 1 d . . . . .
H21A H 0.785150 0.148419 1.054569 0.038 Uiso 1 1 calc R U . . .
H21B H 0.875594 0.052268 0.980244 0.038 Uiso 1 1 calc R U . . .
H21C H 0.740615 0.134083 0.941409 0.038 Uiso 1 1 calc R U . . .
C22 C 1.01543(19) 0.23124(19) 0.99952(16) 0.0236(4) Uani 1 1 d . . . . .
H22A H 1.049787 0.286879 0.967518 0.035 Uiso 1 1 calc R U . . .
H22B H 1.081195 0.155314 1.000492 0.035 Uiso 1 1 calc R U . . .
H22C H 0.984719 0.251061 1.071925 0.035 Uiso 1 1 calc R U . . .
C23 C 0.94578(17) 0.18986(16) 0.78365(14) 0.0171(4) Uani 1 1 d . . . . .
C24 C 1.01703(19) 0.07678(18) 0.76174(16) 0.0237(4) Uani 1 1 d . . . . .
H24 H 1.034860 0.020075 0.817746 0.028 Uiso 1 1 calc R U . . .
C25 C 1.0622(2) 0.04562(19) 0.66008(17) 0.0273(5) Uani 1 1 d . . . . .
H25 H 1.110651 -0.031564 0.647293 0.033 Uiso 1 1 calc R U . . .
C26 C 1.0367(2) 0.12692(19) 0.57749(16) 0.0261(4) Uani 1 1 d . . . . .
H26 H 1.066286 0.105638 0.507717 0.031 Uiso 1 1 calc R U . . .
C27 C 0.9677(2) 0.23964(19) 0.59708(15) 0.0241(4) Uani 1 1 d . . . . .
H27 H 0.951100 0.295919 0.540736 0.029 Uiso 1 1 calc R U . . .
C28 C 0.92275(19) 0.27056(17) 0.69873(15) 0.0199(4) Uani 1 1 d . . . . .
H28 H 0.875373 0.348101 0.710956 0.024 Uiso 1 1 calc R U . . .
Li1 Li 0.4446(3) 0.3782(3) 0.7686(3) 0.0250(7) Uani 1 1 d . . . . .
Li2 Li 0.3717(3) 0.5237(3) 0.9512(3) 0.0217(7) Uani 1 1 d . . . . .
O1 O 0.42449(16) 0.23793(13) 0.77187(12) 0.0295(3) Uani 1 1 d . . . . .
C31 C 0.4672(2) 0.1576(2) 0.86127(18) 0.0324(5) Uani 1 1 d . . . . .
H31A H 0.466537 0.197547 0.925659 0.039 Uiso 1 1 calc R U . . .
H31B H 0.553231 0.102796 0.846949 0.039 Uiso 1 1 calc R U . . .
C32 C 0.3748(3) 0.0983(2) 0.8737(2) 0.0407(6) Uani 1 1 d . . . . .
H32A H 0.295731 0.145153 0.910163 0.049 Uiso 1 1 calc R U . . .
H32B H 0.410231 0.023455 0.912189 0.049 Uiso 1 1 calc R U . . .
C33 C 0.3555(3) 0.0858(3) 0.7582(3) 0.0586(9) Uani 1 1 d . . . . .
H33A H 0.423274 0.018671 0.729808 0.070 Uiso 1 1 calc R U . . .
H33B H 0.273754 0.078152 0.749936 0.070 Uiso 1 1 calc R U . . .
C34 C 0.3588(3) 0.1937(2) 0.7033(2) 0.0356(6) Uani 1 1 d . . . . .
H34A H 0.403617 0.178137 0.633653 0.043 Uiso 1 1 calc R U . . .
H34B H 0.272591 0.248957 0.692760 0.043 Uiso 1 1 calc R U . . .
C41 C 0.6386(3) 0.2210(3) 0.5137(3) 0.0620(9) Uani 1 1 d . . . . .
H41A H 0.561543 0.272389 0.547788 0.093 Uiso 1 1 calc R U . . .
H41B H 0.624666 0.217040 0.439079 0.093 Uiso 1 1 calc R U . . .
H41C H 0.706410 0.249673 0.519486 0.093 Uiso 1 1 calc R U . . .
C42 C 0.6739(2) 0.1052(2) 0.5668(2) 0.0372(6) Uani 1 1 d . . . . .
C43 C 0.7375(2) 0.0791(2) 0.6583(2) 0.0393(6) Uani 1 1 d . . . . .
H43 H 0.759722 0.135262 0.688524 0.047 Uiso 1 1 calc R U . . .
C44 C 0.7703(2) -0.0302(2) 0.7083(2) 0.0378(6) Uani 1 1 d . . . . .
H44 H 0.815662 -0.047913 0.771179 0.045 Uiso 1 1 calc R U . . .
C45 C 0.7368(2) -0.1111(2) 0.6660(2) 0.0369(6) Uani 1 1 d . . . . .
H45 H 0.758307 -0.184812 0.699464 0.044 Uiso 1 1 calc R U . . .
C46 C 0.6716(3) -0.0844(2) 0.5746(2) 0.0440(6) Uani 1 1 d . . . . .
H46 H 0.646841 -0.139476 0.545243 0.053 Uiso 1 1 calc R U . . .
C47 C 0.6424(3) 0.0220(2) 0.5256(2) 0.0429(6) Uani 1 1 d . . . . .
H47 H 0.599261 0.038619 0.461505 0.051 Uiso 1 1 calc R U . . .

loop_
_atom_site_aniso_label
_atom_site_aniso_U_11
_atom_site_aniso_U_22
_atom_site_aniso_U_33
_atom_site_aniso_U_23
_atom_site_aniso_U_13
_atom_site_aniso_U_12
P1 0.0131(2) 0.0125(2) 0.0131(2) -0.00108(15) -0.00038(15) -0.00484(18)
C1 0.0156(8) 0.0139(8) 0.0090(7) -0.0018(6) 0.0015(6) -0.0068(7)
C2 0.0154(8) 0.0193(9) 0.0113(8) -0.0017(6) 0.0008(6) -0.0080(7)
C3 0.0193(9) 0.0220(10) 0.0199(9) -0.0058(7) 0.0015(7) -0.0120(8)
C4 0.0263(10) 0.0162(9) 0.0226(10) -0.0044(7) 0.0020(7) -0.0115(8)
C5 0.0210(9) 0.0156(9) 0.0190(9) -0.0006(7) -0.0002(7) -0.0068(8)
C6 0.0169(8) 0.0138(8) 0.0112(8) -0.0013(6) 0.0012(6) -0.0068(7)
C7 0.0155(8) 0.0149(9) 0.0130(8) -0.0004(6) -0.0010(6) -0.0040(7)
C8 0.0140(8) 0.0180(9) 0.0113(8) -0.0012(6) -0.0010(6) -0.0058(7)
C9 0.0140(8) 0.0222(9) 0.0113(8) -0.0027(6) -0.0002(6) -0.0076(7)
C10 0.0134(8) 0.0180(9) 0.0117(8) -0.0015(6) 0.0011(6) -0.0038(7)
Si1 0.0135(2) 0.0182(3) 0.0127(2) -0.00248(18) -0.00120(17) -0.0055(2)
C11 0.0223(10) 0.0216(10) 0.0227(10) -0.0065(8) -0.0061(7) 0.0000(8)
C12 0.0261(10) 0.0413(13) 0.0184(9) -0.0070(8) 0.0039(7) -0.0216(10)
C13 0.0150(8) 0.0137(8) 0.0145(8) 0.0005(6) -0.0023(6) -0.0035(7)
C14 0.0206(9) 0.0212(10) 0.0180(9) -0.0017(7) -0.0003(7) -0.0099(8)
C15 0.0245(10) 0.0268(11) 0.0162(9) -0.0019(7) 0.0044(7) -0.0119(9)
C16 0.0270(10) 0.0237(10) 0.0143(9) -0.0046(7) 0.0011(7) -0.0087(9)
C17 0.0234(10) 0.0299(11) 0.0232(10) -0.0088(8) -0.0008(7) -0.0142(9)
C18 0.0182(9) 0.0265(10) 0.0194(9) -0.0059(7) 0.0011(7) -0.0111(8)
Si2 0.0134(2) 0.0171(3) 0.0132(2) -0.00030(18) -0.00064(17) -0.0027(2)
C21 0.0243(10) 0.0215(10) 0.0263(10) 0.0037(8) 0.0014(8) -0.0059(9)
C22 0.0199(10) 0.0266(11) 0.0199(9) -0.0047(8) -0.0045(7) -0.0022(9)
C23 0.0155(8) 0.0202(9) 0.0151(8) -0.0030(7) -0.0007(6) -0.0053(8)
C24 0.0237(10) 0.0212(10) 0.0201(10) -0.0013(7) -0.0014(7) -0.0010(8)
C25 0.0265(11) 0.0250(11) 0.0242(10) -0.0081(8) 0.0019(8) -0.0012(9)
C26 0.0253(10) 0.0347(12) 0.0182(10) -0.0083(8) 0.0044(7) -0.0105(10)
C27 0.0297(11) 0.0302(11) 0.0155(9) 0.0001(7) 0.0007(7) -0.0150(9)
C28 0.0211(9) 0.0200(10) 0.0185(9) -0.0018(7) 0.0003(7) -0.0073(8)
Li1 0.0219(17) 0.0211(18) 0.034(2) -0.0058(14) -0.0054(14) -0.0087(15)
Li2 0.0210(16) 0.0292(19) 0.0149(15) -0.0019(13) 0.0006(12) -0.0092(15)
O1 0.0410(9) 0.0225(8) 0.0307(8) -0.0028(6) -0.0080(7) -0.0171(7)
C31 0.0425(14) 0.0330(13) 0.0231(11) -0.0004(9) -0.0031(9) -0.0151(11)
C32 0.0419(15) 0.0305(13) 0.0500(16) -0.0016(11) 0.0144(12) -0.0163(12)
C33 0.075(2) 0.0499(18) 0.072(2) 0.0084(15) -0.0279(17) -0.0457(18)
C34 0.0441(14) 0.0278(12) 0.0420(14) -0.0007(10) -0.0188(11) -0.0188(11)
C41 0.0432(17) 0.0425(18) 0.089(3) 0.0248(16) 0.0040(16) -0.0080(15)
C42 0.0267(12) 0.0351(14) 0.0462(15) 0.0043(11) 0.0003(10) -0.0082(11)
C43 0.0357(14) 0.0439(15) 0.0437(15) -0.0020(11) -0.0057(11) -0.0201(12)
C44 0.0338(13) 0.0431(15) 0.0340(13) -0.0051(10) -0.0020(10) -0.0105(12)
C45 0.0308(12) 0.0283(13) 0.0473(15) -0.0013(10) 0.0112(10) -0.0079(11)
C46 0.0398(15) 0.0420(16) 0.0543(17) -0.0160(12) -0.0024(12) -0.0174(13)
C47 0.0394(14) 0.0457(16) 0.0407(15) -0.0090(12) -0.0075(11) -0.0100(13)

loop_
_atom_type_symbol
_atom_type_description
_atom_type_scat_dispersion_real
_atom_type_scat_dispersion_imag
_atom_type_scat_source
C C 0.0033 0.0016 'International Tables Vol C Tables 4.2.6.8 and 6.1.1.4'
H H 0.0000 0.0000 'International Tables Vol C Tables 4.2.6.8 and 6.1.1.4'
Li Li -0.0003 0.0001 'International Tables Vol C Tables 4.2.6.8 and 6.1.1.4'
P P 0.1023 0.0942 'International Tables Vol C Tables 4.2.6.8 and 6.1.1.4'
Si Si 0.0817 0.0704 'International Tables Vol C Tables 4.2.6.8 and 6.1.1.4'
O O 0.0106 0.0060 'International Tables Vol C Tables 4.2.6.8 and 6.1.1.4'

loop_
_geom_angle_atom_site_label_1
_geom_angle_atom_site_label_2
_geom_angle_atom_site_label_3
_geom_angle
_geom_angle_site_symmetry_1
_geom_angle_site_symmetry_3
_geom_angle_publ_flag
C1 P1 C10 91.45(8) . . ?
C1 P1 Li1 110.21(10) . . ?
C10 P1 Li1 155.80(10) . . ?
C1 P1 Li2 68.49(10) . 2_667 ?
C10 P1 Li2 61.67(9) . 2_667 ?
Li1 P1 Li2 135.64(12) . 2_667 ?
C1 P1 Li2 71.01(9) . . ?
C10 P1 Li2 131.78(9) . . ?
Li1 P1 Li2 68.15(11) . . ?
Li2 P1 Li2 70.11(12) 2_667 . ?
C6 C1 C2 119.16(16) . . ?
C6 C1 P1 130.44(13) . . ?
C2 C1 P1 110.34(13) . . ?
C6 C1 Li2 127.54(14) . 2_667 ?
C2 C1 Li2 69.68(12) . 2_667 ?
P1 C1 Li2 71.31(10) . 2_667 ?
C6 C1 Li2 74.12(12) . . ?
C2 C1 Li2 137.05(13) . . ?
P1 C1 Li2 71.51(9) . . ?
Li2 C1 Li2 70.90(13) 2_667 . ?
C3 C2 C9 126.62(17) . . ?
C3 C2 C1 120.73(17) . . ?
C9 C2 C1 112.61(16) . . ?
C3 C2 Li2 124.20(15) . 2_667 ?
C9 C2 Li2 68.41(13) . 2_667 ?
C1 C2 Li2 77.33(13) . 2_667 ?
C4 C3 C2 118.99(17) . . ?
C4 C3 H3 120.5 . . ?
C2 C3 H3 120.5 . . ?
C3 C4 C5 120.76(17) . . ?
C3 C4 H4 119.6 . . ?
C5 C4 H4 119.6 . . ?
C6 C5 C4 122.36(18) . . ?
C6 C5 H5 118.8 . . ?
C4 C5 H5 118.8 . . ?
C5 C6 C1 118.00(16) . . ?
C5 C6 C7 118.22(17) . . ?
C1 C6 C7 123.77(15) . . ?
C5 C6 Li2 137.11(14) . . ?
C1 C6 Li2 75.96(12) . . ?
C7 C6 Li2 64.40(11) . . ?
C8 C7 C6 127.45(17) . . ?
C8 C7 Li2 60.44(12) . . ?
C6 C7 Li2 83.20(13) . . ?
C8 C7 H7 114.6 . . ?
C6 C7 H7 114.6 . . ?
Li2 C7 H7 114.6 . . ?
C7 C8 Si1 115.90(14) . . ?
C7 C8 Li1 132.76(17) . . ?
Si1 C8 Li1 104.80(12) . . ?
C7 C8 Li2 86.70(14) . . ?
Si1 C8 Li2 127.30(12) . . ?
Li1 C8 Li2 87.11(15) . . ?
C10 C9 C2 114.66(16) . . ?
C10 C9 Li2 73.42(13) . 2_667 ?
C2 C9 Li2 77.31(13) . 2_667 ?
C10 C9 H9 122.6 . . ?
C2 C9 H9 122.6 . . ?
Li2 C9 H9 122.6 2_667 . ?
C9 C10 P1 110.95(14) . . ?
C9 C10 Si2 123.76(14) . . ?
P1 C10 Si2 124.52(10) . . ?
C9 C10 Li2 72.40(13) . 2_667 ?
P1 C10 Li2 76.65(10) . 2_667 ?
Si2 C10 Li2 126.08(12) . 2_667 ?
C8 Si1 C12 111.67(9) . . ?
C8 Si1 C11 114.29(9) . . ?
C12 Si1 C11 108.84(10) . . ?
C8 Si1 C13 107.77(8) . . ?
C12 Si1 C13 107.52(9) . . ?
C11 Si1 C13 106.41(8) . . ?
Si1 C11 H11A 109.5 . . ?
Si1 C11 H11B 109.5 . . ?
H11A C11 H11B 109.5 . . ?
Si1 C11 H11C 109.5 . . ?
H11A C11 H11C 109.5 . . ?
H11B C11 H11C 109.5 . . ?
Si1 C12 H12A 109.5 . . ?
Si1 C12 H12B 109.5 . . ?
H12A C12 H12B 109.5 . . ?
Si1 C12 H12C 109.5 . . ?
H12A C12 H12C 109.5 . . ?
H12B C12 H12C 109.5 . . ?
C18 C13 C14 116.96(17) . . ?
C18 C13 Si1 122.58(14) . . ?
C14 C13 Si1 120.33(14) . . ?
C15 C14 C13 121.70(17) . . ?
C15 C14 H14 119.2 . . ?
C13 C14 H14 119.2 . . ?
C16 C15 C14 119.98(18) . . ?
C16 C15 H15 120.0 . . ?
C14 C15 H15 120.0 . . ?
C17 C16 C15 119.37(17) . . ?
C17 C16 H16 120.3 . . ?
C15 C16 H16 120.3 . . ?
C16 C17 C18 120.37(18) . . ?
C16 C17 H17 119.8 . . ?
C18 C17 H17 119.8 . . ?
C17 C18 C13 121.63(17) . . ?
C17 C18 H18 119.2 . . ?
C13 C18 H18 119.2 . . ?
C10 Si2 C21 110.76(9) . . ?
C10 Si2 C22 110.02(9) . . ?
C21 Si2 C22 110.47(10) . . ?
C10 Si2 C23 107.77(8) . . ?
C21 Si2 C23 109.45(9) . . ?
C22 Si2 C23 108.29(9) . . ?
Si2 C21 H21A 109.5 . . ?
Si2 C21 H21B 109.5 . . ?
H21A C21 H21B 109.5 . . ?
Si2 C21 H21C 109.5 . . ?
H21A C21 H21C 109.5 . . ?
H21B C21 H21C 109.5 . . ?
Si2 C22 H22A 109.5 . . ?
Si2 C22 H22B 109.5 . . ?
H22A C22 H22B 109.5 . . ?
Si2 C22 H22C 109.5 . . ?
H22A C22 H22C 109.5 . . ?
H22B C22 H22C 109.5 . . ?
C28 C23 C24 117.15(17) . . ?
C28 C23 Si2 121.09(14) . . ?
C24 C23 Si2 121.76(15) . . ?
C25 C24 C23 121.58(19) . . ?
C25 C24 H24 119.2 . . ?
C23 C24 H24 119.2 . . ?
C26 C25 C24 120.0(2) . . ?
C26 C25 H25 120.0 . . ?
C24 C25 H25 120.0 . . ?
C25 C26 C27 119.64(18) . . ?
C25 C26 H26 120.2 . . ?
C27 C26 H26 120.2 . . ?
C26 C27 C28 120.22(19) . . ?
C26 C27 H27 119.9 . . ?
C28 C27 H27 119.9 . . ?
C27 C28 C23 121.38(19) . . ?
C27 C28 H28 119.3 . . ?
C23 C28 H28 119.3 . . ?
O1 Li1 C8 138.4(2) . . ?
O1 Li1 P1 123.85(18) . . ?
C8 Li1 P1 88.18(13) . . ?
O1 Li1 Li2 121.89(19) . . ?
C8 Li1 Li2 47.36(11) . . ?
P1 Li1 Li2 60.94(10) . . ?
C8 Li2 C9 120.38(16) . 2_667 ?
C8 Li2 C10 125.76(17) . 2_667 ?
C9 Li2 C10 34.18(8) 2_667 2_667 ?
C8 Li2 C2 136.42(17) . 2_667 ?
C9 Li2 C2 34.28(8) 2_667 2_667 ?
C10 Li2 C2 58.59(10) 2_667 2_667 ?
C8 Li2 C7 32.86(8) . . ?
C9 Li2 C7 129.63(16) 2_667 . ?
C10 Li2 C7 112.83(15) 2_667 . ?
C2 Li2 C7 162.04(17) 2_667 . ?
C8 Li2 C1 165.13(18) . 2_667 ?
C9 Li2 C1 57.60(9) 2_667 2_667 ?
C10 Li2 C1 62.23(10) 2_667 2_667 ?
C2 Li2 C1 32.99(7) 2_667 2_667 ?
C7 Li2 C1 161.17(16) . 2_667 ?
C8 Li2 P1 154.50(18) . 2_667 ?
C9 Li2 P1 63.53(9) 2_667 2_667 ?
C10 Li2 P1 41.68(7) 2_667 2_667 ?
C2 Li2 P1 62.67(9) 2_667 2_667 ?
C7 Li2 P1 123.17(15) . 2_667 ?
C1 Li2 P1 40.20(6) 2_667 2_667 ?
C8 Li2 C6 61.00(10) . . ?
C9 Li2 C6 145.41(17) 2_667 . ?
C10 Li2 C6 113.55(15) 2_667 . ?
C2 Li2 C6 162.58(16) 2_667 . ?
C7 Li2 C6 32.41(7) . . ?
C1 Li2 C6 130.24(14) 2_667 . ?
P1 Li2 C6 100.79(12) 2_667 . ?
C8 Li2 C1 76.68(11) . . ?
C9 Li2 C1 159.39(16) 2_667 . ?
C10 Li2 C1 127.51(15) 2_667 . ?
C2 Li2 C1 139.95(15) 2_667 . ?
C7 Li2 C1 58.00(9) . . ?
C1 Li2 C1 109.10(13) 2_667 . ?
P1 Li2 C1 96.04(11) 2_667 . ?
C6 Li2 C1 29.92(6) . . ?
C8 Li2 P1 79.30(11) . . ?
C9 Li2 P1 149.03(16) 2_667 . ?
C10 Li2 P1 151.56(15) 2_667 . ?
C2 Li2 P1 114.82(14) 2_667 . ?
C7 Li2 P1 80.31(10) . . ?
C1 Li2 P1 96.93(12) 2_667 . ?
P1 Li2 P1 109.89(12) 2_667 . ?
C6 Li2 P1 63.70(8) . . ?
C1 Li2 P1 37.48(6) . . ?
C8 Li2 Li1 45.53(11) . . ?
C9 Li2 Li1 124.24(16) 2_667 . ?
C10 Li2 Li1 155.88(17) 2_667 . ?
C2 Li2 Li1 110.04(15) 2_667 . ?
C7 Li2 Li1 71.11(12) . . ?
C1 Li2 Li1 121.45(16) 2_667 . ?
P1 Li2 Li1 156.67(16) 2_667 . ?
C6 Li2 Li1 82.88(12) . . ?
C1 Li2 Li1 75.56(11) . . ?
P1 Li2 Li1 50.91(9) . . ?
C8 Li2 Li2 126.51(19) . 2_667 ?
C9 Li2 Li2 113.09(17) 2_667 2_667 ?
C10 Li2 Li2 99.08(16) 2_667 2_667 ?
C2 Li2 Li2 89.36(15) 2_667 2_667 ?
C7 Li2 Li2 108.11(17) . 2_667 ?
C1 Li2 Li2 57.57(11) 2_667 2_667 ?
P1 Li2 Li2 57.40(10) 2_667 2_667 ?
C6 Li2 Li2 76.17(13) . 2_667 ?
C1 Li2 Li2 51.52(10) . 2_667 ?
P1 Li2 Li2 52.49(10) . 2_667 ?
Li1 Li2 Li2 102.10(17) . 2_667 ?
C34 O1 C31 108.65(16) . . ?
C34 O1 Li1 131.29(18) . . ?
C31 O1 Li1 119.71(17) . . ?
O1 C31 C32 104.3(2) . . ?
O1 C31 H31A 110.9 . . ?
C32 C31 H31A 110.9 . . ?
O1 C31 H31B 110.9 . . ?
C32 C31 H31B 110.9 . . ?
H31A C31 H31B 108.9 . . ?
C31 C32 C33 100.5(2) . . ?
C31 C32 H32A 111.7 . . ?
C33 C32 H32A 111.7 . . ?
C31 C32 H32B 111.7 . . ?
C33 C32 H32B 111.7 . . ?
H32A C32 H32B 109.4 . . ?
C34 C33 C32 104.1(2) . . ?
C34 C33 H33A 110.9 . . ?
C32 C33 H33A 110.9 . . ?
C34 C33 H33B 110.9 . . ?
C32 C33 H33B 110.9 . . ?
H33A C33 H33B 109.0 . . ?
O1 C34 C33 105.9(2) . . ?
O1 C34 H34A 110.5 . . ?
C33 C34 H34A 110.5 . . ?
O1 C34 H34B 110.5 . . ?
C33 C34 H34B 110.5 . . ?
H34A C34 H34B 108.7 . . ?
C42 C41 H41A 109.5 . . ?
C42 C41 H41B 109.5 . . ?
H41A C41 H41B 109.5 . . ?
C42 C41 H41C 109.5 . . ?
H41A C41 H41C 109.5 . . ?
H41B C41 H41C 109.5 . . ?
C43 C42 C47 118.2(3) . . ?
C43 C42 C41 120.9(3) . . ?
C47 C42 C41 121.0(3) . . ?
C42 C43 C44 120.7(2) . . ?
C42 C43 H43 119.7 . . ?
C44 C43 H43 119.7 . . ?
C45 C44 C43 119.9(2) . . ?
C45 C44 H44 120.0 . . ?
C43 C44 H44 120.0 . . ?
C44 C45 C46 119.4(3) . . ?
C44 C45 H45 120.3 . . ?
C46 C45 H45 120.3 . . ?
C45 C46 C47 120.0(2) . . ?
C45 C46 H46 120.0 . . ?
C47 C46 H46 120.0 . . ?
C46 C47 C42 121.8(3) . . ?
C46 C47 H47 119.1 . . ?
C42 C47 H47 119.1 . . ?

loop_
_geom_bond_atom_site_label_1
_geom_bond_atom_site_label_2
_geom_bond_distance
_geom_bond_site_symmetry_2
_geom_bond_publ_flag
P1 C1 1.7829(18) . ?
P1 C10 1.7882(18) . ?
P1 Li1 2.468(3) . ?
P1 Li2 2.616(3) 2_667 ?
P1 Li2 2.779(3) . ?
C1 C6 1.425(3) . ?
C1 C2 1.434(2) . ?
C1 Li2 2.570(4) 2_667 ?
C1 Li2 2.771(4) . ?
C2 C3 1.414(3) . ?
C2 C9 1.426(3) . ?
C2 Li2 2.470(4) 2_667 ?
C3 C4 1.371(3) . ?
C3 H3 0.9500 . ?
C4 C5 1.406(3) . ?
C4 H4 0.9500 . ?
C5 C6 1.388(2) . ?
C5 H5 0.9500 . ?
C6 C7 1.483(2) . ?
C6 Li2 2.747(4) . ?
C7 C8 1.356(2) . ?
C7 Li2 2.495(4) . ?
C7 H7 1.0000 . ?
C8 Si1 1.8483(18) . ?
C8 Li1 2.109(4) . ?
C8 Li2 2.174(4) . ?
C9 C10 1.387(3) . ?
C9 Li2 2.354(4) 2_667 ?
C9 H9 1.0000 . ?
C10 Si2 1.8558(19) . ?
C10 Li2 2.367(4) 2_667 ?
Si1 C12 1.874(2) . ?
Si1 C11 1.882(2) . ?
Si1 C13 1.8893(18) . ?
C11 H11A 0.9800 . ?
C11 H11B 0.9800 . ?
C11 H11C 0.9800 . ?
C12 H12A 0.9800 . ?
C12 H12B 0.9800 . ?
C12 H12C 0.9800 . ?
C13 C18 1.397(2) . ?
C13 C14 1.400(3) . ?
C14 C15 1.390(3) . ?
C14 H14 0.9500 . ?
C15 C16 1.389(3) . ?
C15 H15 0.9500 . ?
C16 C17 1.381(3) . ?
C16 H16 0.9500 . ?
C17 C18 1.390(3) . ?
C17 H17 0.9500 . ?
C18 H18 0.9500 . ?
Si2 C21 1.865(2) . ?
Si2 C22 1.873(2) . ?
Si2 C23 1.8755(19) . ?
C21 H21A 0.9800 . ?
C21 H21B 0.9800 . ?
C21 H21C 0.9800 . ?
C22 H22A 0.9800 . ?
C22 H22B 0.9800 . ?
C22 H22C 0.9800 . ?
C23 C28 1.400(3) . ?
C23 C24 1.401(3) . ?
C24 C25 1.389(3) . ?
C24 H24 0.9500 . ?
C25 C26 1.383(3) . ?
C25 H25 0.9500 . ?
C26 C27 1.386(3) . ?
C26 H26 0.9500 . ?
C27 C28 1.388(3) . ?
C27 H27 0.9500 . ?
C28 H28 0.9500 . ?
Li1 O1 1.871(4) . ?
Li1 Li2 2.951(5) . ?
Li2 Li2 3.102(7) 2_667 ?
O1 C34 1.450(3) . ?
O1 C31 1.452(3) . ?
C31 C32 1.504(3) . ?
C31 H31A 0.9900 . ?
C31 H31B 0.9900 . ?
C32 C33 1.526(4) . ?
C32 H32A 0.9900 . ?
C32 H32B 0.9900 . ?
C33 C34 1.501(4) . ?
C33 H33A 0.9900 . ?
C33 H33B 0.9900 . ?
C34 H34A 0.9900 . ?
C34 H34B 0.9900 . ?
C41 C42 1.493(4) . ?
C41 H41A 0.9800 . ?
C41 H41B 0.9800 . ?
C41 H41C 0.9800 . ?
C42 C43 1.367(4) . ?
C42 C47 1.378(4) . ?
C43 C44 1.409(4) . ?
C43 H43 0.9500 . ?
C44 C45 1.371(4) . ?
C44 H44 0.9500 . ?
C45 C46 1.375(4) . ?
C45 H45 0.9500 . ?
C46 C47 1.376(4) . ?
C46 H46 0.9500 . ?
C47 H47 0.9500 . ?

loop_
_geom_torsion_atom_site_label_1
_geom_torsion_atom_site_label_2
_geom_torsion_atom_site_label_3
_geom_torsion_atom_site_label_4
_geom_torsion
_geom_torsion_site_symmetry_1
_geom_torsion_site_symmetry_2
_geom_torsion_site_symmetry_3
_geom_torsion_site_symmetry_4
_geom_torsion_publ_flag
C10 P1 C1 C6 177.50(16) . . . . ?
Li1 P1 C1 C6 8.5(2) . . . . ?
Li2 P1 C1 C6 -123.84(18) 2_667 . . . ?
Li2 P1 C1 C6 -48.38(16) . . . . ?
C10 P1 C1 C2 0.25(13) . . . . ?
Li1 P1 C1 C2 -168.74(14) . . . . ?
Li2 P1 C1 C2 58.91(13) 2_667 . . . ?
Li2 P1 C1 C2 134.36(14) . . . . ?
C10 P1 C1 Li2 -58.66(10) . . . 2_667 ?
Li1 P1 C1 Li2 132.36(13) . . . 2_667 ?
Li2 P1 C1 Li2 75.46(12) . . . 2_667 ?
C10 P1 C1 Li2 -134.12(9) . . . . ?
Li1 P1 C1 Li2 56.90(12) . . . . ?
Li2 P1 C1 Li2 -75.46(12) 2_667 . . . ?
C6 C1 C2 C3 0.1(2) . . . . ?
P1 C1 C2 C3 177.66(13) . . . . ?
Li2 C1 C2 C3 -122.46(18) 2_667 . . . ?
Li2 C1 C2 C3 -98.0(2) . . . . ?
C6 C1 C2 C9 -177.63(15) . . . . ?
P1 C1 C2 C9 -0.02(18) . . . . ?
Li2 C1 C2 C9 59.86(15) 2_667 . . . ?
Li2 C1 C2 C9 84.4(2) . . . . ?
C6 C1 C2 Li2 122.51(17) . . . 2_667 ?
P1 C1 C2 Li2 -59.88(12) . . . 2_667 ?
Li2 C1 C2 Li2 24.5(2) . . . 2_667 ?
C9 C2 C3 C4 176.54(17) . . . . ?
C1 C2 C3 C4 -0.8(3) . . . . ?
Li2 C2 C3 C4 -96.3(2) 2_667 . . . ?
C2 C3 C4 C5 0.7(3) . . . . ?
C3 C4 C5 C6 0.2(3) . . . . ?
C4 C5 C6 C1 -1.0(3) . . . . ?
C4 C5 C6 C7 -179.45(17) . . . . ?
C4 C5 C6 Li2 98.8(2) . . . . ?
C2 C1 C6 C5 0.8(2) . . . . ?
P1 C1 C6 C5 -176.26(14) . . . . ?
Li2 C1 C6 C5 86.6(2) 2_667 . . . ?
Li2 C1 C6 C5 136.26(17) . . . . ?
C2 C1 C6 C7 179.21(15) . . . . ?
P1 C1 C6 C7 2.2(3) . . . . ?
Li2 C1 C6 C7 -95.0(2) 2_667 . . . ?
Li2 C1 C6 C7 -45.33(16) . . . . ?
C2 C1 C6 Li2 -135.46(16) . . . . ?
P1 C1 C6 Li2 47.49(15) . . . . ?
Li2 C1 C6 Li2 -49.63(19) 2_667 . . . ?
C5 C6 C7 C8 -175.85(17) . . . . ?
C1 C6 C7 C8 5.7(3) . . . . ?
Li2 C6 C7 C8 -44.17(18) . . . . ?
C5 C6 C7 Li2 -131.68(17) . . . . ?
C1 C6 C7 Li2 49.91(18) . . . . ?
C6 C7 C8 Si1 -177.00(14) . . . . ?
Li2 C7 C8 Si1 130.30(16) . . . . ?
C6 C7 C8 Li1 -30.3(3) . . . . ?
Li2 C7 C8 Li1 -83.0(2) . . . . ?
C6 C7 C8 Li2 52.7(2) . . . . ?
C3 C2 C9 C10 -177.83(17) . . . . ?
C1 C2 C9 C10 -0.3(2) . . . . ?
Li2 C2 C9 C10 64.84(16) 2_667 . . . ?
C3 C2 C9 Li2 117.3(2) . . . 2_667 ?
C1 C2 C9 Li2 -65.15(15) . . . 2_667 ?
C2 C9 C10 P1 0.50(19) . . . . ?
Li2 C9 C10 P1 67.61(12) 2_667 . . . ?
C2 C9 C10 Si2 170.81(12) . . . . ?
Li2 C9 C10 Si2 -122.07(16) 2_667 . . . ?
C2 C9 C10 Li2 -67.11(16) . . . 2_667 ?
C1 P1 C10 C9 -0.42(13) . . . . ?
Li1 P1 C10 C9 153.6(2) . . . . ?
Li2 P1 C10 C9 -64.93(14) 2_667 . . . ?
Li2 P1 C10 C9 -65.97(18) . . . . ?
C1 P1 C10 Si2 -170.65(11) . . . . ?
Li1 P1 C10 Si2 -16.6(3) . . . . ?
Li2 P1 C10 Si2 124.84(15) 2_667 . . . ?
Li2 P1 C10 Si2 123.81(13) . . . . ?
C1 P1 C10 Li2 64.51(11) . . . 2_667 ?
Li1 P1 C10 Li2 -141.4(3) . . . 2_667 ?
Li2 P1 C10 Li2 -1.0(2) . . . 2_667 ?
C7 C8 Si1 C12 -131.83(14) . . . . ?
Li1 C8 Si1 C12 72.80(15) . . . . ?
Li2 C8 Si1 C12 -25.00(19) . . . . ?
C7 C8 Si1 C11 -7.73(17) . . . . ?
Li1 C8 Si1 C11 -163.10(14) . . . . ?
Li2 C8 Si1 C11 99.10(17) . . . . ?
C7 C8 Si1 C13 110.30(14) . . . . ?
Li1 C8 Si1 C13 -45.07(15) . . . . ?
Li2 C8 Si1 C13 -142.86(16) . . . . ?
C8 Si1 C13 C18 144.75(16) . . . . ?
C12 Si1 C13 C18 24.24(19) . . . . ?
C11 Si1 C13 C18 -92.25(17) . . . . ?
C8 Si1 C13 C14 -39.45(17) . . . . ?
C12 Si1 C13 C14 -159.96(16) . . . . ?
C11 Si1 C13 C14 83.55(17) . . . . ?
C18 C13 C14 C15 1.0(3) . . . . ?
Si1 C13 C14 C15 -174.99(16) . . . . ?
C13 C14 C15 C16 -0.9(3) . . . . ?
C14 C15 C16 C17 0.2(3) . . . . ?
C15 C16 C17 C18 0.3(3) . . . . ?
C16 C17 C18 C13 -0.1(3) . . . . ?
C14 C13 C18 C17 -0.5(3) . . . . ?
Si1 C13 C18 C17 175.39(16) . . . . ?
C9 C10 Si2 C21 144.99(15) . . . . ?
P1 C10 Si2 C21 -46.00(14) . . . . ?
Li2 C10 Si2 C21 52.88(17) 2_667 . . . ?
C9 C10 Si2 C22 22.56(18) . . . . ?
P1 C10 Si2 C22 -168.43(11) . . . . ?
Li2 C10 Si2 C22 -69.55(16) 2_667 . . . ?
C9 C10 Si2 C23 -95.31(16) . . . . ?
P1 C10 Si2 C23 73.69(13) . . . . ?
Li2 C10 Si2 C23 172.57(14) 2_667 . . . ?
C10 Si2 C23 C28 14.07(18) . . . . ?
C21 Si2 C23 C28 134.59(16) . . . . ?
C22 Si2 C23 C28 -104.92(17) . . . . ?
C10 Si2 C23 C24 -165.59(16) . . . . ?
C21 Si2 C23 C24 -45.07(19) . . . . ?
C22 Si2 C23 C24 75.43(18) . . . . ?
C28 C23 C24 C25 -0.5(3) . . . . ?
Si2 C23 C24 C25 179.19(17) . . . . ?
C23 C24 C25 C26 -0.3(3) . . . . ?
C24 C25 C26 C27 1.1(3) . . . . ?
C25 C26 C27 C28 -1.0(3) . . . . ?
C26 C27 C28 C23 0.2(3) . . . . ?
C24 C23 C28 C27 0.5(3) . . . . ?
Si2 C23 C28 C27 -179.13(15) . . . . ?
C8 Li1 O1 C34 64.4(4) . . . . ?
P1 Li1 O1 C34 -161.4(2) . . . . ?
Li2 Li1 O1 C34 124.3(2) . . . . ?
C8 Li1 O1 C31 -108.0(3) . . . . ?
P1 Li1 O1 C31 26.2(3) . . . . ?
Li2 Li1 O1 C31 -48.0(3) . . . . ?
C34 O1 C31 C32 -27.6(2) . . . . ?
Li1 O1 C31 C32 146.3(2) . . . . ?
O1 C31 C32 C33 39.4(3) . . . . ?
C31 C32 C33 C34 -37.0(3) . . . . ?
C31 O1 C34 C33 3.6(3) . . . . ?
Li1 O1 C34 C33 -169.4(3) . . . . ?
C32 C33 C34 O1 21.4(3) . . . . ?
C47 C42 C43 C44 0.4(4) . . . . ?
C41 C42 C43 C44 179.8(3) . . . . ?
C42 C43 C44 C45 -1.0(4) . . . . ?
C43 C44 C45 C46 0.3(4) . . . . ?
C44 C45 C46 C47 1.0(4) . . . . ?
C45 C46 C47 C42 -1.6(4) . . . . ?
C43 C42 C47 C46 0.9(4) . . . . ?
C41 C42 C47 C46 -178.5(3) . . . . ?
